data_2003601
loop_
_publ_author_name
'Steiner, T.'

_publ_section_title
;
 <i>N</i>-(Propargyloxy)phthalimide
;
_journal_issue 6
_journal_name_full 'Acta Crystallographica Section C'
_journal_page_first 1135
_journal_page_last 1136
_journal_paper_doi 10.1107/S0108270194012941
_journal_volume 51
_journal_year 1995
_chemical_formula_sum 'C11 H7 N O3'
_chemical_formula_weight 201.8
_space_group_IT_number 14
_symmetry_cell_setting monoclinic
_symmetry_space_group_name_Hall '-P 2yab'
_symmetry_space_group_name_H-M 'P 1 21/a 1'
_atom_type_scat_source 'SHELX76 (Sheldrick, 1976)'
_cell_angle_alpha 90
_cell_angle_beta 116.22(4)
_cell_angle_gamma 90
_cell_formula_units_Z 4
_cell_length_a 7.838(4)
_cell_length_b 15.318(4)
_cell_length_c 8.840(4)
_cell_measurement_reflns_used 25
_cell_measurement_temperature 295
_cell_measurement_theta_max 33.6
_cell_measurement_theta_min 10.8
_cell_volume 952.1(8)
_diffrn_measurement_device 'Enraf-Nonius CAD-4'
_diffrn_measurement_method \w/2\q
_diffrn_radiation_type CuK\a
_diffrn_radiation_wavelength 1.54184
_diffrn_reflns_limit_h_max 8
_diffrn_reflns_limit_h_min -8
_diffrn_reflns_limit_k_max 17
_diffrn_reflns_limit_k_min 0
_diffrn_reflns_limit_l_max 9
_diffrn_reflns_limit_l_min 0
_diffrn_reflns_number 1584
_diffrn_reflns_theta_max 120
_diffrn_standards_decay_% 1.4
_diffrn_standards_interval_time 60
_diffrn_standards_number 3
_exptl_absorpt_coefficient_mu 0.83
_exptl_absorpt_correction_T_max 1.21
_exptl_absorpt_correction_T_min 0.82
_exptl_absorpt_correction_type ' empirical (DIFABS; Walker & Stuart, 1983)'
_exptl_crystal_colour Colourless
_exptl_crystal_density_diffrn 1.40
_exptl_crystal_description Plate
_exptl_crystal_size_max 0.5
_exptl_crystal_size_mid 0.4
_exptl_crystal_size_min 0.04
_refine_diff_density_max 0.21
_refine_diff_density_min -0.23
_refine_ls_extinction_method none
_refine_ls_goodness_of_fit_obs 1.00
_refine_ls_hydrogen_treatment 'H atoms refined isotropically'
_refine_ls_number_parameters 164
_refine_ls_number_reflns 1008
_refine_ls_R_factor_obs 0.049
_refine_ls_shift/esd_max 0.13
_refine_ls_structure_factor_coef F
_refine_ls_weighting_scheme unit
_refine_ls_wR_factor_obs 0.049
_reflns_number_observed 1008
_reflns_number_total 1368
_reflns_observed_criterion F>3\s(F)
_cod_data_source_file se1071.cif
_cod_data_source_block se1071a
_cod_original_sg_symbol_H-M 'P 21/a'
_cod_original_formula_sum 'C11 H7 N1 O3'
_cod_database_code 2003601

loop_
_symmetry_equiv_pos_as_xyz
x,y,z
1/2+x,1/2-y,z
-x,-y,-z
1/2-x,1/2+y,-z

loop_
_atom_site_label
_atom_site_fract_x
_atom_site_fract_y
_atom_site_fract_z
_atom_site_U_iso_or_equiv
N .1455(5) .1898(2) .3249(5) .040(4)
O1 .2674(5) .0699(2) .2475(4) .056(4)
O2 .0816(5) .2931(2) .4840(4) .049(4)
O3 .1637(4) .2473(2) .2122(4) .047(3)
C1 .2202(6) .1055(3) .3444(6) .039(5)
C2 .2224(6) .0749(3) .5053(6) .036(4)
C3 .2693(7) -.0054(3) .5817(7) .047(5)
C4 .2518(8) -.0152(4) .7314(8) .056(6)
C5 .1899(8) .0505(4) .7986(7) .055(6)
C6 .1411(7) .1311(3) .7207(6) .046(5)
C7 .1610(6) .1419(3) .5734(6) .036(4)
C8 .1224(6) .2200(3) .4645(6) .036(5)
C9 -.0246(7) .2673(3) .0738(6) .045(5)
C10 -.1197(7) .1907(4) -.0201(6) .048(5)
C11 -.2025(10) .1305(4) -.1008(8) .066(7)
H3 .319(6) -.053(3) .535(5) .063(9)
H4 .282(7) -.063(4) .787(6) .087(9)
H5 .162(6) .036(4) .901(6) .086(9)
H6 .070(6) .184(3) .769(5) .072(9)
H91 .012(6) .304(4) -.009(6) .085(9)
H92 -.124(5) .288(3) .119(5) .044(8)
H11 -.249(7) .087(4) -.160(6) .114(9)

loop_
_geom_angle_atom_site_label_1
_geom_angle_atom_site_label_2
_geom_angle_atom_site_label_3
_geom_angle
_geom_angle_publ_flag
C1 N C8 114.0(4) yes
C1 N O3 120.4(4) yes
C8 N O3 121.2(4) yes
C9 O3 N 110.2(4) yes
C10 C9 O3 112.5(4) yes
C9 C10 C11 177.3(6) yes
N C1 O1 125.1(5) no
C2 C1 O1 131.2(5) no
C2 C1 N 103.7(4) no
C1 C2 C3 129.7(5) no
C1 C2 C7 108.9(4) no
C3 C2 C7 121.4(5) no
C2 C3 C4 116.4(5) no
C3 C4 C5 122.5(6) no
C4 C5 C6 121.0(6) no
C5 C6 C7 116.9(5) no
C2 C7 C6 121.8(4) no
C2 C7 C8 109.1(4) no
C6 C7 C8 129.1(4) no
C7 C8 O2 130.8(5) no
C7 C8 N 103.7(4) no
N C8 O2 125.5(4) no

loop_
_geom_bond_atom_site_label_1
_geom_bond_atom_site_label_2
_geom_bond_distance
_geom_bond_publ_flag
N C1 1.397(6) yes
N C8 1.403(7) yes
N O3 1.383(6) yes
O1 C1 1.204(7) yes
O2 C8 1.198(6) yes
O3 C9 1.475(5) yes
C9 C10 1.440(7) yes
C10 C11 1.171(8) yes
C1 C2 1.490(8) yes
C2 C3 1.373(7) no
C2 C7 1.379(7) no
C3 C4 1.398(10) no
C4 C5 1.361(10) no
C5 C6 1.383(8) no
C6 C7 1.388(8) no
C7 C8 1.481(7) no
C3 H3 1.00(5) no
C4 H4 .85(5) no
C5 H5 1.05(6) no
C6 H6 1.16(5) no
C9 H91 1.06(6) no
C9 H92 1.07(5) no
C11 H11 .83(6) no

loop_
_geom_torsion_atom_site_label_1
_geom_torsion_atom_site_label_2
_geom_torsion_atom_site_label_3
_geom_torsion_atom_site_label_4
_geom_torsion
_geom_torsion_publ_flag
O3 N C8 O2 14.5(7) yes
O3 N C1 O1 -16.3(8) yes
C1 N O3 C9 114.1(5) yes
C8 N O3 C9 -90.8(5) yes
N O3 C9 C10 -60.5(5) yes
C1 N C8 O2 171.5(5) no
C1 N C8 C7 -8.6(5) no
O3 N C8 C7 -165.2(4) no
O3 N C1 C2 164.3(4) no
C8 N C1 O1 -173.0(5) no
C8 N C1 C2 7.5(5) no
O1 C1 C2 C3 -4.4(10) no
N C1 C2 C3 175.1(5) no
O1 C1 C2 C7 177.5(6) no
N C1 C2 C7 -3.1(5) no
C1 C2 C7 C8 -2.0(6) no
C1 C2 C7 C6 177.4(5) no
C1 C2 C3 C4 -178.1(5) no
C3 C2 C7 C8 179.7(5) no
C3 C2 C7 C6 -1.0(8) no
C7 C2 C3 C4 -0.1(8) no
C2 C3 C4 C5 0.6(9) no
C3 C4 C5 C6 -0.1(10) no
C4 C5 C6 C7 -1.0(9) no
C5 C6 C7 C2 1.5(8) no
C5 C6 C7 C8 -179.3(5) no
C2 C7 C8 O2 -173.5(5) no
C2 C7 C8 N 6.2(5) no
C6 C7 C8 O2 7.2(9) no
C6 C7 C8 N -173.1(5) no
